data_1528505
loop_
_publ_author_name
'Galdecki, Z.'
'Jozefowicz, E.'

_publ_section_title
;
 Crystal structure of potassium iododiarsenite K As4 O6 I and some
 analogous compounds
;
_journal_name_full
;
Lodzkie Towarzystwo Naukowe, Prace Wydzielu 3: Nauk Matematyczno-Przyrodniczych
;
_journal_page_first 5
_journal_page_last 24
_journal_volume 9
_journal_year 1964
_chemical_formula_sum 'As4 I K O6'
_chemical_name_systematic 'K (As4 O6 I)'
_space_group_IT_number 191
_symmetry_space_group_name_Hall '-P 6 2'
_symmetry_space_group_name_H-M 'P 6/m m m'
_cell_angle_alpha 90
_cell_angle_beta 90
_cell_angle_gamma 120
_cell_formula_units_Z 1
_cell_length_a 5.27
_cell_length_b 5.27
_cell_length_c 9.157
_cell_volume 220.245
_citation_journal_id_ASTM LTWMAS
_cod_data_source_file Galdecki_LTWMAS_1964_350.cif
_cod_data_source_block As4I1K1O6
_cod_original_cell_volume 220.2445
_cod_original_formula_sum 'As4 I1 K1 O6'
_cod_database_code 1528505

loop_
_symmetry_equiv_pos_as_xyz
x,y,z
x-y,x,z
-y,x-y,z
-x,-y,z
-x+y,-x,z
y,-x+y,z
-y,-x,-z
x-y,-y,-z
x,x-y,-z
y,x,-z
-x+y,y,-z
-x,-x+y,-z
-x,-y,-z
-x+y,-x,-z
y,-x+y,-z
x,y,-z
x-y,x,-z
-y,x-y,-z
y,x,z
-x+y,y,z
-x,-x+y,z
-y,-x,z
x-y,-y,z
x,x-y,z

loop_
_atom_site_label
_atom_site_type_symbol
_atom_site_fract_x
_atom_site_fract_y
_atom_site_fract_z
_atom_site_occupancy
_atom_site_U_iso_or_equiv
I1 I-1 0 0 0 1 0.0
As1 As+3 0.3333 0.6667 0.215 1 0.0
O1 O-2 0.5 0 0.323 1 0.0
K1 K+1 0 0 0.5 1 0.0
